data_7023492
loop_
_publ_author_name
'Almalioti, Foteini'
'MacDougall, James'
'Hughes, Stephen'
'Hasson, Mohammed M.'
'Jenkins, Robert L.'
'Ward, Benjamin D.'
'Tizzard, Graham J.'
'Coles, Simon J.'
'Williams, David W.'
'Bamford, Sarah'
'Fallis, Ian A.'
'Dervisi, Athanasia'

_publ_section_title
;
 Convenient syntheses of cyanuric chloride-derived NHC ligands, their
 Ag(I) and Au(I) complexes and antimicrobial activity.
;
_journal_issue 34
_journal_name_full 'Dalton transactions (Cambridge, England : 2003)'
_journal_page_first 12370
_journal_page_last 12380
_journal_paper_doi 10.1039/c3dt51400e
_journal_volume 42
_journal_year 2013
_chemical_formula_moiety 'C14 H21 Au Cl N7'
_chemical_formula_sum 'C14 H21 Au Cl N7'
_chemical_formula_weight 519.79
_chemical_name_systematic
;
?
;
_space_group_IT_number 14
_symmetry_cell_setting monoclinic
_symmetry_space_group_name_Hall '-P 2ybc'
_symmetry_space_group_name_H-M 'P 1 21/c 1'
_atom_sites_solution_hydrogens geom
_atom_sites_solution_primary direct
_atom_sites_solution_secondary difmap
_audit_creation_method SHELXL-97
_cell_angle_alpha 90.00
_cell_angle_beta 96.24(4)
_cell_angle_gamma 90.00
_cell_formula_units_Z 4
_cell_length_a 6.627(6)
_cell_length_b 9.6686(8)
_cell_length_c 26.780(3)
_cell_measurement_reflns_used 6799
_cell_measurement_temperature 100(2)
_cell_measurement_theta_max 27.5
_cell_measurement_theta_min 3.1
_cell_volume 1705.7(16)
_computing_cell_refinement
;
CrystalClear-SM Expert 2.0 r7 (Rigaku, 2011)
;
_computing_data_collection
;
CrystalClear-SM Expert 2.0 r7 (Rigaku, 2011)
;
_computing_data_reduction
;
CrystalClear-SM Expert 2.0 r7 (Rigaku, 2011)
;
_computing_molecular_graphics 'OLEX2 (Dolomanov, Bourhis, Gildea, Howard & Puschmann, 2009)'
_computing_publication_material 'WINGX (Farrugia, 1998)'
_computing_structure_refinement 'SHELXL-97 (Sheldrick, 1997)'
_computing_structure_solution 'SUPERFLIP (Palatinus & Chapuis, 2007)'
_diffrn_ambient_temperature 100(2)
_diffrn_detector CCD
_diffrn_detector_area_resol_mean 28.5714
_diffrn_measured_fraction_theta_full 0.961
_diffrn_measured_fraction_theta_max 0.961
_diffrn_measurement_device
;
AFC12 (Right): Kappa 3 circle
;
_diffrn_measurement_device_type
;
Rigaku Saturn724+ (2x2 bin mode)
;
_diffrn_measurement_method 'profile data from \w-scans'
_diffrn_measurement_specimen_support Mitegen
_diffrn_radiation_monochromator Confocal
_diffrn_radiation_source 'Rotating Anode'
_diffrn_radiation_type MoK\a
_diffrn_radiation_wavelength 0.71075
_diffrn_reflns_av_R_equivalents 0.0240
_diffrn_reflns_av_sigmaI/netI 0.0355
_diffrn_reflns_limit_h_max 7
_diffrn_reflns_limit_h_min -8
_diffrn_reflns_limit_k_max 12
_diffrn_reflns_limit_k_min -12
_diffrn_reflns_limit_l_max 34
_diffrn_reflns_limit_l_min -30
_diffrn_reflns_number 7571
_diffrn_reflns_theta_full 27.47
_diffrn_reflns_theta_max 27.47
_diffrn_reflns_theta_min 3.06
_exptl_absorpt_coefficient_mu 8.791
_exptl_absorpt_correction_T_max 0.9172
_exptl_absorpt_correction_T_min 0.3522
_exptl_absorpt_correction_type multi-scan
_exptl_absorpt_process_details
;
CrystalClear-SM Expert 2.0 r7 (Rigaku, 2011)
;
_exptl_crystal_colour Colourless
_exptl_crystal_density_diffrn 2.024
_exptl_crystal_density_method 'not measured'
_exptl_crystal_description Blade
_exptl_crystal_F_000 1000
_exptl_crystal_size_max 0.15
_exptl_crystal_size_mid 0.03
_exptl_crystal_size_min 0.01
_refine_diff_density_max 1.416
_refine_diff_density_min -0.941
_refine_diff_density_rms 0.150
_refine_ls_extinction_method none
_refine_ls_goodness_of_fit_ref 1.185
_refine_ls_hydrogen_treatment constr
_refine_ls_matrix_type full
_refine_ls_number_parameters 211
_refine_ls_number_reflns 3756
_refine_ls_number_restraints 0
_refine_ls_restrained_S_all 1.185
_refine_ls_R_factor_all 0.0377
_refine_ls_R_factor_gt 0.0282
_refine_ls_shift/su_max 0.000
_refine_ls_shift/su_mean 0.000
_refine_ls_structure_factor_coef Fsqd
_refine_ls_weighting_details 'calc w=1/[\s^2^(Fo^2^)+(0.0016P)^2^+7.6072P] where P=(Fo^2^+2Fc^2^)/3'
_refine_ls_weighting_scheme calc
_refine_ls_wR_factor_gt 0.0581
_refine_ls_wR_factor_ref 0.0596
_reflns_number_gt 3216
_reflns_number_total 3756
_reflns_threshold_expression >2\s(I)
_cod_data_source_file c3dt51400e.txt
_cod_data_source_block 2011ncs0411a
_cod_original_cell_volume 1705.8(15)
_cod_original_sg_symbol_H-M 'P 21/c'
_cod_database_code 7023492

loop_
_symmetry_equiv_pos_as_xyz
'x, y, z'
'-x, y+1/2, -z+1/2'
'-x, -y, -z'
'x, -y-1/2, z-1/2'

loop_
_atom_site_label
_atom_site_type_symbol
_atom_site_fract_x
_atom_site_fract_y
_atom_site_fract_z
_atom_site_U_iso_or_equiv
_atom_site_adp_type
_atom_site_occupancy
_atom_site_symmetry_multiplicity
_atom_site_calc_flag
_atom_site_refinement_flags
C1 C 0.2757(7) 0.5283(5) 0.04541(17) 0.0139(10) Uani 1 1 d .
C2 C 0.2465(8) 0.7166(5) -0.0045(2) 0.0208(11) Uani 1 1 d .
H2 H 0.2298 0.7733 -0.0337 0.025 Uiso 1 1 calc R
C3 C 0.2737(8) 0.7592(6) 0.0436(2) 0.0228(11) Uani 1 1 d .
H3 H 0.2799 0.8524 0.0549 0.027 Uiso 1 1 calc R
C4 C 0.3223(8) 0.6496(7) 0.12829(18) 0.0279(13) Uani 1 1 d .
H4A H 0.3248 0.5556 0.1420 0.042 Uiso 1 1 calc R
H4B H 0.2114 0.7020 0.1407 0.042 Uiso 1 1 calc R
H4C H 0.4518 0.6956 0.1388 0.042 Uiso 1 1 calc R
C5 C 0.2220(7) 0.4921(5) -0.04778(17) 0.0161(9) Uani 1 1 d .
C6 C 0.1665(7) 0.4869(6) -0.13121(17) 0.0182(10) Uani 1 1 d .
C7 C 0.2051(7) 0.2867(5) -0.08679(18) 0.0161(10) Uani 1 1 d .
C8 C 0.1360(10) 0.7037(6) -0.1796(2) 0.0309(14) Uani 1 1 d .
H8A H 0.1469 0.7449 -0.1455 0.037 Uiso 1 1 calc R
H8B H 0.0105 0.7393 -0.1987 0.037 Uiso 1 1 calc R
C9 C 0.3187(10) 0.7455(6) -0.2057(2) 0.0335(14) Uani 1 1 d .
H9A H 0.4446 0.7233 -0.1838 0.040 Uiso 1 1 calc R
H9B H 0.3157 0.8467 -0.2115 0.040 Uiso 1 1 calc R
C10 C 0.3206(10) 0.6703(7) -0.2561(2) 0.0360(14) Uani 1 1 d .
H10A H 0.2080 0.7055 -0.2801 0.043 Uiso 1 1 calc R
H10B H 0.4496 0.6905 -0.2702 0.043 Uiso 1 1 calc R
C11 C 0.2984(10) 0.5157(7) -0.2505(2) 0.0346(14) Uani 1 1 d .
H11A H 0.4219 0.4779 -0.2312 0.041 Uiso 1 1 calc R
H11B H 0.2837 0.4719 -0.2841 0.041 Uiso 1 1 calc R
C12 C 0.1145(9) 0.4817(6) -0.22363(19) 0.0319(13) Uani 1 1 d .
H12A H -0.0106 0.5089 -0.2450 0.038 Uiso 1 1 calc R
H12B H 0.1091 0.3808 -0.2177 0.038 Uiso 1 1 calc R
C13 C 0.1935(9) 0.0665(6) -0.13159(19) 0.0233(11) Uani 1 1 d .
H13A H 0.0598 0.0221 -0.1353 0.035 Uiso 1 1 calc R
H13B H 0.2995 -0.0046 -0.1298 0.035 Uiso 1 1 calc R
H13C H 0.2062 0.1268 -0.1605 0.035 Uiso 1 1 calc R
C14 C 0.2389(9) 0.0700(6) -0.03919(19) 0.0255(12) Uani 1 1 d .
H14A H 0.2588 0.1341 -0.0107 0.038 Uiso 1 1 calc R
H14B H 0.3568 0.0087 -0.0388 0.038 Uiso 1 1 calc R
H14C H 0.1166 0.0147 -0.0366 0.038 Uiso 1 1 calc R
Au1 Au 0.28544(3) 0.33378(2) 0.071363(7) 0.01759(6) Uani 1 1 d .
Cl1 Cl 0.2914(2) 0.11195(14) 0.10226(5) 0.0256(3) Uani 1 1 d .
N1 N 0.2908(6) 0.6433(4) 0.07328(15) 0.0194(9) Uani 1 1 d .
N2 N 0.2479(6) 0.5731(4) -0.00289(15) 0.0156(8) Uani 1 1 d .
N3 N 0.1934(6) 0.5670(4) -0.08909(15) 0.0174(9) Uani 1 1 d .
N4 N 0.1716(6) 0.3497(4) -0.13214(14) 0.0165(8) Uani 1 1 d .
N5 N 0.2293(6) 0.3559(4) -0.04228(14) 0.0163(9) Uani 1 1 d .
N6 N 0.1247(8) 0.5546(5) -0.17577(16) 0.0273(11) Uani 1 1 d .
N7 N 0.2159(7) 0.1482(4) -0.08586(15) 0.0208(9) Uani 1 1 d .

loop_
_atom_site_aniso_label
_atom_site_aniso_U_11
_atom_site_aniso_U_22
_atom_site_aniso_U_33
_atom_site_aniso_U_23
_atom_site_aniso_U_13
_atom_site_aniso_U_12
C1 0.011(2) 0.012(2) 0.019(2) -0.0028(19) 0.0036(16) -0.0011(19)
C2 0.023(3) 0.014(2) 0.026(3) -0.003(2) 0.003(2) -0.001(2)
C3 0.025(3) 0.014(3) 0.030(3) -0.011(2) 0.005(2) -0.005(2)
C4 0.026(3) 0.039(4) 0.018(2) -0.012(3) 0.0022(19) -0.002(3)
C5 0.013(2) 0.015(2) 0.020(2) -0.001(2) 0.0043(16) -0.001(2)
C6 0.020(2) 0.018(3) 0.018(2) 0.002(2) 0.0054(18) 0.000(2)
C7 0.013(2) 0.016(2) 0.020(2) -0.0006(19) 0.0023(18) -0.001(2)
C8 0.059(4) 0.014(3) 0.021(3) 0.007(2) 0.009(3) 0.006(3)
C9 0.055(4) 0.021(3) 0.023(3) 0.002(2) 0.000(3) -0.008(3)
C10 0.043(3) 0.043(4) 0.022(3) 0.004(3) 0.006(2) -0.007(3)
C11 0.052(4) 0.036(4) 0.016(2) -0.001(3) 0.002(2) 0.004(3)
C12 0.050(4) 0.026(3) 0.018(3) -0.001(2) -0.004(2) -0.001(3)
C13 0.032(3) 0.015(3) 0.022(3) -0.005(2) 0.002(2) 0.000(2)
C14 0.041(3) 0.015(3) 0.020(3) 0.007(2) 0.002(2) 0.003(3)
Au1 0.01812(9) 0.01934(10) 0.01538(9) -0.00010(9) 0.00209(6) -0.00046(10)
Cl1 0.0355(7) 0.0198(6) 0.0214(6) 0.0029(5) 0.0022(5) -0.0003(6)
N1 0.0198(19) 0.021(2) 0.0179(19) -0.0052(19) 0.0027(15) -0.002(2)
N2 0.019(2) 0.009(2) 0.019(2) -0.0021(17) 0.0025(16) -0.0012(17)
N3 0.020(2) 0.016(2) 0.017(2) -0.0005(17) 0.0037(16) 0.0004(18)
N4 0.021(2) 0.013(2) 0.0158(18) 0.0013(17) 0.0035(15) 0.0021(19)
N5 0.020(2) 0.012(2) 0.018(2) -0.0029(16) 0.0025(15) -0.0007(18)
N6 0.047(3) 0.019(2) 0.017(2) 0.0007(19) 0.0052(19) 0.000(2)
N7 0.034(2) 0.009(2) 0.019(2) 0.0014(17) 0.0011(17) -0.002(2)

loop_
_atom_type_symbol
_atom_type_description
_atom_type_scat_dispersion_real
_atom_type_scat_dispersion_imag
_atom_type_scat_source
C C 0.0033 0.0016 'International Tables Vol C Tables 4.2.6.8 and 6.1.1.4'
H H 0.0000 0.0000 'International Tables Vol C Tables 4.2.6.8 and 6.1.1.4'
Au Au -2.0133 8.8022 'International Tables Vol C Tables 4.2.6.8 and 6.1.1.4'
Cl Cl 0.1484 0.1585 'International Tables Vol C Tables 4.2.6.8 and 6.1.1.4'
N N 0.0061 0.0033 'International Tables Vol C Tables 4.2.6.8 and 6.1.1.4'

loop_
_geom_angle_atom_site_label_1
_geom_angle_atom_site_label_2
_geom_angle_atom_site_label_3
_geom_angle
N1 C1 N2 105.1(4)
N1 C1 Au1 126.1(3)
N2 C1 Au1 128.8(3)
C3 C2 N2 106.0(5)
C3 C2 H2 127.0
N2 C2 H2 127.0
C2 C3 N1 107.4(5)
C2 C3 H3 126.3
N1 C3 H3 126.3
N1 C4 H4A 109.5
N1 C4 H4B 109.5
H4A C4 H4B 109.5
N1 C4 H4C 109.5
H4A C4 H4C 109.5
H4B C4 H4C 109.5
N3 C5 N5 129.7(5)
N3 C5 N2 113.4(4)
N5 C5 N2 116.8(4)
N4 C6 N6 117.8(5)
N4 C6 N3 125.6(5)
N6 C6 N3 116.5(5)
N7 C7 N4 117.9(4)
N7 C7 N5 118.3(4)
N4 C7 N5 123.8(5)
N6 C8 C9 110.3(5)
N6 C8 H8A 109.6
C9 C8 H8A 109.6
N6 C8 H8B 109.6
C9 C8 H8B 109.6
H8A C8 H8B 108.1
C8 C9 C10 111.3(5)
C8 C9 H9A 109.4
C10 C9 H9A 109.4
C8 C9 H9B 109.4
C10 C9 H9B 109.4
H9A C9 H9B 108.0
C11 C10 C9 111.7(5)
C11 C10 H10A 109.3
C9 C10 H10A 109.3
C11 C10 H10B 109.3
C9 C10 H10B 109.3
H10A C10 H10B 107.9
C10 C11 C12 110.7(5)
C10 C11 H11A 109.5
C12 C11 H11A 109.5
C10 C11 H11B 109.5
C12 C11 H11B 109.5
H11A C11 H11B 108.1
N6 C12 C11 110.4(5)
N6 C12 H12A 109.6
C11 C12 H12A 109.6
N6 C12 H12B 109.6
C11 C12 H12B 109.6
H12A C12 H12B 108.1
N7 C13 H13A 109.5
N7 C13 H13B 109.5
H13A C13 H13B 109.5
N7 C13 H13C 109.5
H13A C13 H13C 109.5
H13B C13 H13C 109.5
N7 C14 H14A 109.5
N7 C14 H14B 109.5
H14A C14 H14B 109.5
N7 C14 H14C 109.5
H14A C14 H14C 109.5
H14B C14 H14C 109.5
C1 Au1 Cl1 178.76(13)
C1 N1 C3 111.1(4)
C1 N1 C4 126.1(5)
C3 N1 C4 122.8(4)
C1 N2 C2 110.4(4)
C1 N2 C5 128.1(4)
C2 N2 C5 121.5(4)
C5 N3 C6 112.1(4)
C6 N4 C7 115.7(4)
C5 N5 C7 113.1(4)
C6 N6 C8 122.2(5)
C6 N6 C12 121.5(5)
C8 N6 C12 114.7(4)
C7 N7 C13 121.8(4)
C7 N7 C14 122.4(4)
C13 N7 C14 115.7(4)

loop_
_geom_bond_atom_site_label_1
_geom_bond_atom_site_label_2
_geom_bond_distance
C1 N1 1.337(6)
C1 N2 1.358(6)
C1 Au1 2.003(5)
C2 C3 1.346(7)
C2 N2 1.388(7)
C2 H2 0.9500
C3 N1 1.371(7)
C3 H3 0.9500
C4 N1 1.467(6)
C4 H4A 0.9800
C4 H4B 0.9800
C4 H4C 0.9800
C5 N3 1.319(6)
C5 N5 1.325(7)
C5 N2 1.430(6)
C6 N4 1.327(7)
C6 N6 1.363(6)
C6 N3 1.364(6)
C7 N7 1.341(6)
C7 N4 1.355(6)
C7 N5 1.361(6)
C8 N6 1.448(7)
C8 C9 1.519(8)
C8 H8A 0.9900
C8 H8B 0.9900
C9 C10 1.535(8)
C9 H9A 0.9900
C9 H9B 0.9900
C10 C11 1.511(9)
C10 H10A 0.9900
C10 H10B 0.9900
C11 C12 1.516(8)
C11 H11A 0.9900
C11 H11B 0.9900
C12 N6 1.458(7)
C12 H12A 0.9900
C12 H12B 0.9900
C13 N7 1.451(6)
C13 H13A 0.9800
C13 H13B 0.9800
C13 H13C 0.9800
C14 N7 1.454(6)
C14 H14A 0.9800
C14 H14B 0.9800
C14 H14C 0.9800
Au1 Cl1 2.2976(14)

loop_
_geom_torsion_atom_site_label_1
_geom_torsion_atom_site_label_2
_geom_torsion_atom_site_label_3
_geom_torsion_atom_site_label_4
_geom_torsion
N2 C2 C3 N1 0.0(6)
N6 C8 C9 C10 52.6(7)
C8 C9 C10 C11 -51.8(7)
C9 C10 C11 C12 52.5(7)
C10 C11 C12 N6 -54.5(6)
N1 C1 Au1 Cl1 50(7)
N2 C1 Au1 Cl1 -128(6)
N2 C1 N1 C3 -0.2(5)
Au1 C1 N1 C3 -178.7(4)
N2 C1 N1 C4 -179.9(4)
Au1 C1 N1 C4 1.5(7)
C2 C3 N1 C1 0.1(6)
C2 C3 N1 C4 179.9(4)
N1 C1 N2 C2 0.1(5)
Au1 C1 N2 C2 178.6(4)
N1 C1 N2 C5 -179.7(4)
Au1 C1 N2 C5 -1.2(7)
C3 C2 N2 C1 -0.1(6)
C3 C2 N2 C5 179.8(4)
N3 C5 N2 C1 178.5(4)
N5 C5 N2 C1 -1.4(7)
N3 C5 N2 C2 -1.3(6)
N5 C5 N2 C2 178.8(4)
N5 C5 N3 C6 0.7(7)
N2 C5 N3 C6 -179.2(4)
N4 C6 N3 C5 -1.4(7)
N6 C6 N3 C5 176.5(4)
N6 C6 N4 C7 -177.3(4)
N3 C6 N4 C7 0.6(7)
N7 C7 N4 C6 -178.6(4)
N5 C7 N4 C6 1.0(7)
N3 C5 N5 C7 0.7(7)
N2 C5 N5 C7 -179.5(4)
N7 C7 N5 C5 178.0(4)
N4 C7 N5 C5 -1.6(7)
N4 C6 N6 C8 -173.5(5)
N3 C6 N6 C8 8.4(8)
N4 C6 N6 C12 -8.6(8)
N3 C6 N6 C12 173.3(5)
C9 C8 N6 C6 108.4(6)
C9 C8 N6 C12 -57.4(7)
C11 C12 N6 C6 -107.5(6)
C11 C12 N6 C8 58.5(7)
N4 C7 N7 C13 0.2(7)
N5 C7 N7 C13 -179.5(4)
N4 C7 N7 C14 -176.2(5)
N5 C7 N7 C14 4.2(7)
